data_4316291
loop_
_publ_author_name
'Guo-Bi Li'
'Hua-Cai Fang'
'Yue-Peng Cai'
'Zheng-Yuan Zhou'
'Praveen K. Thallapally'
'Jian Tian'

_publ_section_title
;
 Construction of a Novel Zn-Ni Trinuclear Schiff Base and a Ni2+
 Chemosensor
;
_journal_name_full 'Inorganic Chemistry'
_journal_page_first 7241
_journal_page_last 7243
_journal_paper_doi 10.1021/ic101036m
_journal_volume 49
_journal_year 2010
_chemical_formula_moiety 'C30 H46 N8 O4 S2 Zn'
_chemical_formula_sum 'C30 H46 N8 O4 S2 Zn'
_chemical_formula_weight 712.24
_chemical_name_systematic
; 
 ? 
;
_space_group_IT_number 2
_symmetry_cell_setting triclinic
_symmetry_space_group_name_Hall '-P 1'
_symmetry_space_group_name_H-M 'P -1'
_atom_sites_solution_hydrogens geom
_atom_sites_solution_primary direct
_atom_sites_solution_secondary difmap
_audit_creation_method SHELXL-97
_cell_angle_alpha 81.2010(10)
_cell_angle_beta 77.5160(10)
_cell_angle_gamma 77.0600(10)
_cell_formula_units_Z 1
_cell_length_a 8.61180(10)
_cell_length_b 10.48970(10)
_cell_length_c 10.74850(10)
_cell_measurement_reflns_used 3311
_cell_measurement_temperature 298(2)
_cell_measurement_theta_max 22.45
_cell_measurement_theta_min 2.47
_cell_volume 918.341(17)
_computing_cell_refinement 'Bruker SMART'
_computing_data_collection 'Bruker SMART'
_computing_data_reduction 'Bruker SAINT'
_computing_molecular_graphics 'Bruker SHELXTL'
_computing_publication_material 'Bruker SHELXTL'
_computing_structure_refinement 'SHELXL-97 (Sheldrick, 2008)'
_computing_structure_solution 'SHELXS-97 (Sheldrick, 2008)'
_diffrn_ambient_temperature 298(2)
_diffrn_measured_fraction_theta_full 0.986
_diffrn_measured_fraction_theta_max 0.986
_diffrn_measurement_device_type 'CCD area detector'
_diffrn_measurement_method 'phi and omega scans'
_diffrn_radiation_monochromator graphite
_diffrn_radiation_source 'fine-focus sealed tube'
_diffrn_radiation_type MoK\a
_diffrn_radiation_wavelength 0.71073
_diffrn_reflns_av_R_equivalents 0.0246
_diffrn_reflns_av_sigmaI/netI 0.0298
_diffrn_reflns_limit_h_max 11
_diffrn_reflns_limit_h_min -11
_diffrn_reflns_limit_k_max 13
_diffrn_reflns_limit_k_min -13
_diffrn_reflns_limit_l_max 13
_diffrn_reflns_limit_l_min -13
_diffrn_reflns_number 11498
_diffrn_reflns_theta_full 27.49
_diffrn_reflns_theta_max 27.49
_diffrn_reflns_theta_min 1.95
_exptl_absorpt_coefficient_mu 0.826
_exptl_absorpt_correction_T_max 0.8861
_exptl_absorpt_correction_T_min 0.8017
_exptl_absorpt_correction_type multi-scan
_exptl_absorpt_process_details 'SADABS (Sheldrick, 1996)'
_exptl_crystal_colour 'green yellow'
_exptl_crystal_density_diffrn 1.288
_exptl_crystal_density_method 'not measured'
_exptl_crystal_description block
_exptl_crystal_F_000 376
_exptl_crystal_size_max 0.28
_exptl_crystal_size_mid 0.23
_exptl_crystal_size_min 0.15
_refine_diff_density_max 0.827
_refine_diff_density_min -1.368
_refine_diff_density_rms 0.114
_refine_ls_extinction_method none
_refine_ls_goodness_of_fit_ref 1.001
_refine_ls_hydrogen_treatment mixed
_refine_ls_matrix_type full
_refine_ls_number_parameters 218
_refine_ls_number_reflns 4158
_refine_ls_number_restraints 23
_refine_ls_restrained_S_all 1.007
_refine_ls_R_factor_all 0.0867
_refine_ls_R_factor_gt 0.0772
_refine_ls_shift/su_max 0.000
_refine_ls_shift/su_mean 0.000
_refine_ls_structure_factor_coef Fsqd
_refine_ls_weighting_details 'calc w=1/[\s^2^(Fo^2^)+(0.0545P)^2^+5.0765P] where P=(Fo^2^+2Fc^2^)/3'
_refine_ls_weighting_scheme calc
_refine_ls_wR_factor_gt 0.2017
_refine_ls_wR_factor_ref 0.2076
_reflns_number_gt 3579
_reflns_number_total 4158
_reflns_threshold_expression >2sigma(I)
_cod_data_source_file ic101036m_si_002.cif
_cod_data_source_block c
_cod_depositor_comments
;
The following automatic conversions were performed:

'_symmetry_cell_setting' value 'Triclinic' changed to 'triclinic'
according to the built-in table from CIF Core dictionary named
'cif_core.dic' version 2.4.1 from 2010-06-29.

Automatic conversion script
Id: cif_fix_values 1646 2011-03-28 12:23:43Z adriana 
;
_cod_original_cell_volume 918.341(16)
_cod_database_code 4316291

loop_
_symmetry_equiv_pos_as_xyz
'x, y, z'
'-x, -y, -z'

loop_
_atom_site_label
_atom_site_type_symbol
_atom_site_fract_x
_atom_site_fract_y
_atom_site_fract_z
_atom_site_U_iso_or_equiv
_atom_site_adp_type
_atom_site_occupancy
_atom_site_symmetry_multiplicity
_atom_site_calc_flag
_atom_site_refinement_flags
_atom_site_disorder_assembly
_atom_site_disorder_group
Zn1 Zn 0.5000 0.5000 0.5000 0.0434(3) Uani 1 2 d S . .
S1 S 0.98478(18) 0.22556(18) 0.26359(16) 0.0634(5) Uani 1 1 d . . .
O1 O 0.4061(4) 0.5547(3) 0.3190(3) 0.0368(7) Uani 1 1 d . . .
O2 O 0.6270(4) 0.6646(3) 0.4356(3) 0.0415(8) Uani 1 1 d . . .
N1 N 0.5416(5) 0.6453(4) 0.0870(3) 0.0371(9) Uani 1 1 d D . .
H1 H 0.558(7) 0.596(5) 0.155(3) 0.052(16) Uiso 1 1 d D . .
N2 N 0.7868(5) 0.7038(4) 0.2007(4) 0.0400(9) Uani 1 1 d D . .
H2 H 0.737(5) 0.652(4) 0.257(4) 0.034(13) Uiso 1 1 d D . .
N3 N 0.7102(5) 0.3850(4) 0.3885(4) 0.0466(10) Uani 1 1 d . . .
N4 N 0.6399(12) 1.0347(8) -0.1508(7) 0.121(3) Uani 1 1 d DU . .
C1 C 0.1298(6) 0.5327(6) 0.3609(5) 0.0490(13) Uani 1 1 d . . .
H1A H 0.1129 0.5719 0.4391 0.073 Uiso 1 1 calc R . .
H1B H 0.1428 0.4389 0.3799 0.073 Uiso 1 1 calc R . .
H1C H 0.0378 0.5660 0.3200 0.073 Uiso 1 1 calc R . .
C2 C 0.2795(5) 0.5660(4) 0.2731(4) 0.0315(9) Uani 1 1 d . . .
C3 C 0.2733(5) 0.6118(5) 0.1446(4) 0.0379(10) Uani 1 1 d . . .
H3 H 0.1776 0.6146 0.1164 0.046 Uiso 1 1 calc R . .
C4 C 0.4008(6) 0.6533(5) 0.0562(4) 0.0373(10) Uani 1 1 d . . .
C5 C 0.3781(7) 0.7101(7) -0.0763(5) 0.0579(15) Uani 1 1 d . . .
H5A H 0.4511 0.6559 -0.1371 0.087 Uiso 1 1 calc R . .
H5B H 0.4004 0.7974 -0.0927 0.087 Uiso 1 1 calc R . .
H5C H 0.2683 0.7134 -0.0841 0.087 Uiso 1 1 calc R . .
C6 C 0.6767(6) 0.7000(6) 0.0079(4) 0.0467(12) Uani 1 1 d . . .
H6A H 0.6464 0.7952 -0.0040 0.056 Uiso 1 1 calc R . .
H6B H 0.7035 0.6680 -0.0757 0.056 Uiso 1 1 calc R . .
C7 C 0.8212(6) 0.6595(6) 0.0726(5) 0.0476(12) Uani 1 1 d . . .
H7A H 0.8540 0.5644 0.0800 0.057 Uiso 1 1 calc R . .
H7B H 0.9108 0.6961 0.0199 0.057 Uiso 1 1 calc R . .
C8 C 0.8721(9) 0.9128(7) 0.1302(6) 0.0680(18) Uani 1 1 d . . .
H8A H 0.9768 0.8690 0.0893 0.102 Uiso 1 1 calc R . .
H8B H 0.8839 0.9861 0.1685 0.102 Uiso 1 1 calc R . .
H8C H 0.8038 0.9436 0.0676 0.102 Uiso 1 1 calc R . .
C9 C 0.7965(6) 0.8181(5) 0.2322(5) 0.0408(11) Uani 1 1 d . . .
C10 C 0.7405(6) 0.8498(5) 0.3570(5) 0.0434(11) Uani 1 1 d . . .
H10 H 0.7605 0.9268 0.3776 0.052 Uiso 1 1 calc R . .
C11 C 0.6545(6) 0.7710(5) 0.4547(4) 0.0369(10) Uani 1 1 d . . .
C12 C 0.5947(8) 0.8153(6) 0.5851(5) 0.0587(15) Uani 1 1 d . . .
H12A H 0.4902 0.7937 0.6198 0.088 Uiso 1 1 calc R . .
H12B H 0.5860 0.9087 0.5794 0.088 Uiso 1 1 calc R . .
H12C H 0.6696 0.7718 0.6400 0.088 Uiso 1 1 calc R . .
C13 C 0.8240(5) 0.3198(5) 0.3354(4) 0.0339(9) Uani 1 1 d . . .
C14 C 0.7043(9) 1.0677(6) -0.2464(6) 0.0700(18) Uani 1 1 d DU . .
C15 C 0.7926(10) 1.1130(7) -0.3726(6) 0.077(2) Uani 1 1 d DU . .
H15A H 0.8788 1.1519 -0.3616 0.116 Uiso 1 1 calc R . .
H15B H 0.7194 1.1770 -0.4173 0.116 Uiso 1 1 calc R . .
H15C H 0.8371 1.0395 -0.4215 0.116 Uiso 1 1 calc R . .

loop_
_atom_site_aniso_label
_atom_site_aniso_U_11
_atom_site_aniso_U_22
_atom_site_aniso_U_33
_atom_site_aniso_U_23
_atom_site_aniso_U_13
_atom_site_aniso_U_12
Zn1 0.0434(5) 0.0504(5) 0.0339(4) 0.0003(3) -0.0032(3) -0.0111(4)
S1 0.0435(7) 0.0768(11) 0.0607(9) -0.0260(8) 0.0028(6) 0.0077(7)
O1 0.0285(15) 0.057(2) 0.0240(14) 0.0057(13) -0.0054(11) -0.0139(14)
O2 0.053(2) 0.0430(18) 0.0312(16) 0.0002(13) -0.0020(14) -0.0241(16)
N1 0.037(2) 0.053(2) 0.0214(17) 0.0019(16) -0.0015(14) -0.0172(17)
N2 0.038(2) 0.055(2) 0.0289(19) 0.0020(17) -0.0019(15) -0.0230(18)
N3 0.040(2) 0.049(2) 0.048(2) -0.011(2) -0.0057(18) -0.0025(19)
N4 0.147(6) 0.094(5) 0.092(5) 0.003(4) 0.019(5) -0.012(5)
C1 0.032(2) 0.069(4) 0.045(3) 0.004(2) -0.003(2) -0.020(2)
C2 0.0268(19) 0.038(2) 0.030(2) -0.0018(17) -0.0046(16) -0.0084(16)
C3 0.031(2) 0.053(3) 0.033(2) -0.0042(19) -0.0123(17) -0.0083(19)
C4 0.045(2) 0.043(2) 0.025(2) -0.0030(18) -0.0094(18) -0.008(2)
C5 0.062(3) 0.083(4) 0.029(2) 0.008(3) -0.017(2) -0.016(3)
C6 0.044(3) 0.070(3) 0.027(2) 0.001(2) 0.0014(19) -0.025(2)
C7 0.036(2) 0.070(4) 0.034(2) -0.007(2) 0.0051(19) -0.017(2)
C8 0.077(4) 0.064(4) 0.059(4) 0.014(3) 0.002(3) -0.036(3)
C9 0.036(2) 0.047(3) 0.040(2) 0.010(2) -0.0091(19) -0.017(2)
C10 0.050(3) 0.035(2) 0.049(3) 0.000(2) -0.011(2) -0.020(2)
C11 0.040(2) 0.042(2) 0.031(2) -0.0022(18) -0.0094(18) -0.0116(19)
C12 0.073(4) 0.066(4) 0.041(3) -0.014(3) -0.004(3) -0.023(3)
C13 0.032(2) 0.043(2) 0.027(2) -0.0039(18) -0.0037(16) -0.0102(18)
C14 0.088(4) 0.049(3) 0.065(4) -0.006(3) -0.008(3) -0.003(3)
C15 0.094(5) 0.068(4) 0.068(4) 0.001(3) -0.014(4) -0.019(4)

loop_
_atom_type_symbol
_atom_type_description
_atom_type_scat_dispersion_real
_atom_type_scat_dispersion_imag
_atom_type_scat_source
C C 0.0033 0.0016 'International Tables Vol C Tables 4.2.6.8 and 6.1.1.4'
H H 0.0000 0.0000 'International Tables Vol C Tables 4.2.6.8 and 6.1.1.4'
N N 0.0061 0.0033 'International Tables Vol C Tables 4.2.6.8 and 6.1.1.4'
O O 0.0106 0.0060 'International Tables Vol C Tables 4.2.6.8 and 6.1.1.4'
S S 0.1246 0.1234 'International Tables Vol C Tables 4.2.6.8 and 6.1.1.4'
Zn Zn 0.2839 1.4301 'International Tables Vol C Tables 4.2.6.8 and 6.1.1.4'

loop_
_geom_angle_atom_site_label_1
_geom_angle_atom_site_label_2
_geom_angle_atom_site_label_3
_geom_angle
_geom_angle_site_symmetry_1
_geom_angle_site_symmetry_3
_geom_angle_publ_flag
N3 Zn1 N3 180.000(1) . 2_666 ?
N3 Zn1 O2 94.68(15) . 2_666 ?
N3 Zn1 O2 85.32(15) 2_666 2_666 ?
N3 Zn1 O2 85.32(15) . . ?
N3 Zn1 O2 94.68(15) 2_666 . ?
O2 Zn1 O2 180.0 2_666 . ?
N3 Zn1 O1 86.07(14) . . ?
N3 Zn1 O1 93.93(14) 2_666 . ?
O2 Zn1 O1 94.35(12) 2_666 . ?
O2 Zn1 O1 85.65(12) . . ?
N3 Zn1 O1 93.93(14) . 2_666 ?
N3 Zn1 O1 86.07(14) 2_666 2_666 ?
O2 Zn1 O1 85.65(12) 2_666 2_666 ?
O2 Zn1 O1 94.35(12) . 2_666 ?
O1 Zn1 O1 179.999(1) . 2_666 ?
C2 O1 Zn1 142.2(3) . . ?
C11 O2 Zn1 149.6(3) . . ?
C4 N1 C6 125.8(4) . . ?
C4 N1 H1 116(4) . . ?
C6 N1 H1 118(4) . . ?
C9 N2 C7 128.5(4) . . ?
C9 N2 H2 119(3) . . ?
C7 N2 H2 111(3) . . ?
C13 N3 Zn1 176.2(4) . . ?
C2 C1 H1A 109.5 . . ?
C2 C1 H1B 109.5 . . ?
H1A C1 H1B 109.5 . . ?
C2 C1 H1C 109.5 . . ?
H1A C1 H1C 109.5 . . ?
H1B C1 H1C 109.5 . . ?
O1 C2 C3 122.4(4) . . ?
O1 C2 C1 118.5(4) . . ?
C3 C2 C1 119.1(4) . . ?
C4 C3 C2 124.3(4) . . ?
C4 C3 H3 117.9 . . ?
C2 C3 H3 117.9 . . ?
N1 C4 C3 121.2(4) . . ?
N1 C4 C5 118.6(4) . . ?
C3 C4 C5 120.2(4) . . ?
C4 C5 H5A 109.5 . . ?
C4 C5 H5B 109.5 . . ?
H5A C5 H5B 109.5 . . ?
C4 C5 H5C 109.5 . . ?
H5A C5 H5C 109.5 . . ?
H5B C5 H5C 109.5 . . ?
N1 C6 C7 109.3(4) . . ?
N1 C6 H6A 109.8 . . ?
C7 C6 H6A 109.8 . . ?
N1 C6 H6B 109.8 . . ?
C7 C6 H6B 109.8 . . ?
H6A C6 H6B 108.3 . . ?
N2 C7 C6 112.2(4) . . ?
N2 C7 H7A 109.2 . . ?
C6 C7 H7A 109.2 . . ?
N2 C7 H7B 109.2 . . ?
C6 C7 H7B 109.2 . . ?
H7A C7 H7B 107.9 . . ?
C9 C8 H8A 109.5 . . ?
C9 C8 H8B 109.5 . . ?
H8A C8 H8B 109.5 . . ?
C9 C8 H8C 109.5 . . ?
H8A C8 H8C 109.5 . . ?
H8B C8 H8C 109.5 . . ?
N2 C9 C10 120.9(4) . . ?
N2 C9 C8 118.5(5) . . ?
C10 C9 C8 120.6(5) . . ?
C9 C10 C11 123.5(4) . . ?
C9 C10 H10 118.2 . . ?
C11 C10 H10 118.2 . . ?
O2 C11 C10 122.0(4) . . ?
O2 C11 C12 118.3(4) . . ?
C10 C11 C12 119.6(5) . . ?
C11 C12 H12A 109.5 . . ?
C11 C12 H12B 109.5 . . ?
H12A C12 H12B 109.5 . . ?
C11 C12 H12C 109.5 . . ?
H12A C12 H12C 109.5 . . ?
H12B C12 H12C 109.5 . . ?
N3 C13 S1 178.7(5) . . ?
N4 C14 C15 178.8(10) . . ?
C14 C15 H15A 109.5 . . ?
C14 C15 H15B 109.5 . . ?
H15A C15 H15B 109.5 . . ?
C14 C15 H15C 109.5 . . ?
H15A C15 H15C 109.5 . . ?
H15B C15 H15C 109.5 . . ?

loop_
_geom_bond_atom_site_label_1
_geom_bond_atom_site_label_2
_geom_bond_distance
_geom_bond_site_symmetry_2
_geom_bond_publ_flag
Zn1 N3 2.167(4) . ?
Zn1 N3 2.167(4) 2_666 ?
Zn1 O2 2.193(3) 2_666 ?
Zn1 O2 2.193(3) . ?
Zn1 O1 2.213(3) . ?
Zn1 O1 2.213(3) 2_666 ?
S1 C13 1.627(5) . ?
O1 C2 1.266(5) . ?
O2 C11 1.247(6) . ?
N1 C4 1.306(6) . ?
N1 C6 1.458(6) . ?
N1 H1 0.847(10) . ?
N2 C9 1.319(7) . ?
N2 C7 1.469(6) . ?
N2 H2 0.856(10) . ?
N3 C13 1.154(6) . ?
N4 C14 1.102(6) . ?
C1 C2 1.500(6) . ?
C1 H1A 0.9600 . ?
C1 H1B 0.9600 . ?
C1 H1C 0.9600 . ?
C2 C3 1.400(6) . ?
C3 C4 1.391(6) . ?
C3 H3 0.9300 . ?
C4 C5 1.493(6) . ?
C5 H5A 0.9600 . ?
C5 H5B 0.9600 . ?
C5 H5C 0.9600 . ?
C6 C7 1.503(7) . ?
C6 H6A 0.9700 . ?
C6 H6B 0.9700 . ?
C7 H7A 0.9700 . ?
C7 H7B 0.9700 . ?
C8 C9 1.503(7) . ?
C8 H8A 0.9600 . ?
C8 H8B 0.9600 . ?
C8 H8C 0.9600 . ?
C9 C10 1.389(7) . ?
C10 C11 1.416(6) . ?
C10 H10 0.9300 . ?
C11 C12 1.492(7) . ?
C12 H12A 0.9600 . ?
C12 H12B 0.9600 . ?
C12 H12C 0.9600 . ?
C14 C15 1.471(6) . ?
C15 H15A 0.9600 . ?
C15 H15B 0.9600 . ?
C15 H15C 0.9600 . ?

loop_
_geom_hbond_atom_site_label_D
_geom_hbond_atom_site_label_H
_geom_hbond_atom_site_label_A
_geom_hbond_distance_DH
_geom_hbond_distance_HA
_geom_hbond_distance_DA
_geom_hbond_angle_DHA
_geom_hbond_site_symmetry_A
N1 H1 O1 0.847(10) 2.01(4) 2.645(4) 132(5) .
N2 H2 O2 0.856(10) 1.96(4) 2.621(5) 133(4) .
N1 H1 O1 0.847(10) 2.01(4) 2.645(4) 132(5) .
N2 H2 O2 0.856(10) 1.96(4) 2.621(5) 133(4) .
